data_4320538
loop_
_publ_author_name
'Ponnaiyan Ayyappan'
'Owen R. Evans'
'Bruce M. Foxman'
'Kraig A. Wheeler'
'Timothy H. Warren'
'Wenbin Lin'

_publ_section_title
;
 New Open Frameworks Based on Metal Pyridylphosphonates
;
_journal_name_full 'Inorganic Chemistry'
_journal_page_first 5954
_journal_page_last 5961
_journal_paper_doi 10.1021/ic010609g
_journal_volume 40
_journal_year 2001
_chemical_formula_sum 'C10 H12 Cu2 N2 O8 P2'
_chemical_formula_weight 477.24
_chemical_name_systematic
;
   ?
;
_space_group_IT_number 2
_symmetry_cell_setting triclinic
_symmetry_space_group_name_Hall '-P 1'
_symmetry_space_group_name_H-M 'P -1'
_atom_sites_solution_hydrogens geom
_atom_sites_solution_primary direct
_atom_sites_solution_secondary difmap
_audit_creation_method SHELXL-97
_cell_angle_alpha 100.368(11)
_cell_angle_beta 104.665(10)
_cell_angle_gamma 94.691(9)
_cell_formula_units_Z 2
_cell_length_a 7.5074(8)
_cell_length_b 9.2012(8)
_cell_length_c 11.6139(13)
_cell_measurement_temperature 298(2)
_cell_volume 756.58(14)
_computing_structure_refinement 'SHELXL-97 (Sheldrick, 1997)'
_computing_structure_solution 'SHELXS-97 (Sheldrick, 1990)'
_diffrn_ambient_temperature 298(2)
_diffrn_measured_fraction_theta_full 0.991
_diffrn_measured_fraction_theta_max 0.991
_diffrn_radiation_monochromator graphite
_diffrn_radiation_source 'fine-focus sealed tube'
_diffrn_radiation_type MoK\a
_diffrn_radiation_wavelength 0.71073
_diffrn_reflns_av_R_equivalents 0.0271
_diffrn_reflns_av_sigmaI/netI 0.0496
_diffrn_reflns_limit_h_max 9
_diffrn_reflns_limit_h_min -1
_diffrn_reflns_limit_k_max 11
_diffrn_reflns_limit_k_min -11
_diffrn_reflns_limit_l_max 14
_diffrn_reflns_limit_l_min -14
_diffrn_reflns_number 4229
_diffrn_reflns_theta_full 27.50
_diffrn_reflns_theta_max 27.50
_diffrn_reflns_theta_min 2.27
_exptl_absorpt_coefficient_mu 3.067
_exptl_crystal_density_diffrn 2.095
_exptl_crystal_density_method 'not measured'
_exptl_crystal_F_000 476
_refine_diff_density_max 2.570
_refine_diff_density_min -1.127
_refine_diff_density_rms 0.267
_refine_ls_extinction_coef 0.0024(15)
_refine_ls_extinction_expression Fc^*^=kFc[1+0.001xFc^2^\l^3^/sin(2\q)]^-1/4^
_refine_ls_extinction_method SHELXL
_refine_ls_goodness_of_fit_ref 1.144
_refine_ls_hydrogen_treatment mixed
_refine_ls_matrix_type full
_refine_ls_number_parameters 208
_refine_ls_number_reflns 3440
_refine_ls_number_restraints 0
_refine_ls_restrained_S_all 1.144
_refine_ls_R_factor_all 0.1097
_refine_ls_R_factor_gt 0.0917
_refine_ls_shift/su_max 0.000
_refine_ls_shift/su_mean 0.000
_refine_ls_structure_factor_coef Fsqd
_refine_ls_weighting_details 'calc w=1/[\s^2^(Fo^2^)+(0.0697P)^2^+30.8828P] where P=(Fo^2^+2Fc^2^)/3'
_refine_ls_weighting_scheme calc
_refine_ls_wR_factor_gt 0.2738
_refine_ls_wR_factor_ref 0.2835
_reflns_number_gt 2750
_reflns_number_total 3440
_reflns_threshold_expression >2sigma(I)
_cod_data_source_file ic010609g_3.cif
_cod_data_source_block compound3
_cod_original_cell_volume 756.58(13)
_cod_database_code 4320538

loop_
_symmetry_equiv_pos_as_xyz
'x, y, z'
'-x, -y, -z'

loop_
_atom_site_label
_atom_site_type_symbol
_atom_site_fract_x
_atom_site_fract_y
_atom_site_fract_z
_atom_site_U_iso_or_equiv
_atom_site_adp_type
_atom_site_occupancy
_atom_site_symmetry_multiplicity
_atom_site_calc_flag
_atom_site_refinement_flags
_atom_site_disorder_assembly
_atom_site_disorder_group
Cu1 Cu 0.1605(2) 0.12120(15) 0.51184(13) 0.0237(4) Uani 1 1 d . . .
Cu2 Cu 0.3587(2) -0.07526(18) 0.27853(14) 0.0303(5) Uani 1 1 d . . .
P1 P 0.3532(4) -0.1639(3) 0.5241(3) 0.0204(6) Uani 1 1 d . . .
P2 P 0.0345(4) 0.0803(3) 0.7391(3) 0.0229(7) Uani 1 1 d . . .
O1 O 0.1745(12) -0.0909(9) 0.5063(7) 0.0246(18) Uani 1 1 d . . .
O2 O 0.4863(12) -0.1121(9) 0.6507(7) 0.0262(18) Uani 1 1 d . . .
O3 O 0.4522(13) -0.1561(9) 0.4240(8) 0.0264(18) Uani 1 1 d . . .
O4 O 0.1808(12) 0.1529(9) 0.6891(7) 0.0247(18) Uani 1 1 d . . .
O5 O -0.0735(12) -0.0689(9) 0.6661(7) 0.0271(19) Uani 1 1 d . . .
O6 O -0.1007(12) 0.1883(9) 0.7688(8) 0.0274(18) Uani 1 1 d . . .
N1 N 0.2006(15) -0.6625(10) 0.5116(9) 0.025(2) Uani 1 1 d . . .
N2 N 0.3099(16) -0.0267(13) 1.1122(9) 0.030(2) Uani 1 1 d . . .
C1 C 0.2838(17) -0.3590(12) 0.5162(11) 0.022(2) Uani 1 1 d . . .
C2 C 0.2851(19) -0.4686(13) 0.4151(11) 0.028(3) Uani 1 1 d . . .
H2 H 0.3150 -0.4419 0.3480 0.034 Uiso 1 1 calc R . .
C3 C 0.2405(18) -0.6191(14) 0.4171(12) 0.029(3) Uani 1 1 d . . .
H3 H 0.2388 -0.6912 0.3494 0.034 Uiso 1 1 calc R . .
C4 C 0.196(2) -0.5575(14) 0.6089(11) 0.032(3) Uani 1 1 d . . .
H4 H 0.1651 -0.5871 0.6745 0.038 Uiso 1 1 calc R . .
C5 C 0.238(2) -0.4076(14) 0.6125(12) 0.032(3) Uani 1 1 d . . .
H5 H 0.2347 -0.3381 0.6806 0.038 Uiso 1 1 calc R . .
C6 C 0.1596(18) 0.0382(14) 0.8829(11) 0.027(3) Uani 1 1 d . . .
C7 C 0.144(2) -0.1057(15) 0.9017(11) 0.035(3) Uani 1 1 d . . .
H7 H 0.0823 -0.1838 0.8375 0.042 Uiso 1 1 calc R . .
C8 C 0.221(2) -0.1346(15) 1.0161(12) 0.032(3) Uani 1 1 d . . .
H8 H 0.2099 -0.2326 1.0264 0.039 Uiso 1 1 calc R . .
C9 C 0.333(2) 0.1119(16) 1.0946(12) 0.035(3) Uani 1 1 d . . .
H9 H 0.3995 0.1871 1.1597 0.042 Uiso 1 1 calc R . .
C10 C 0.260(2) 0.1480(15) 0.9830(12) 0.035(3) Uani 1 1 d . . .
H10 H 0.2793 0.2462 0.9745 0.042 Uiso 1 1 calc R . .
O7 O 0.478(2) -0.3122(19) 0.1900(15) 0.083(5) Uiso 1 1 d . . .
O8 O 0.004(3) 0.485(3) 0.877(2) 0.120(7) Uiso 1 1 d . . .

loop_
_atom_site_aniso_label
_atom_site_aniso_U_11
_atom_site_aniso_U_22
_atom_site_aniso_U_33
_atom_site_aniso_U_23
_atom_site_aniso_U_13
_atom_site_aniso_U_12
Cu1 0.0346(9) 0.0155(7) 0.0186(7) 0.0039(5) 0.0030(6) 0.0020(6)
Cu2 0.0353(9) 0.0307(9) 0.0202(8) 0.0087(6) -0.0002(6) -0.0052(7)
P1 0.0265(15) 0.0138(13) 0.0188(13) 0.0058(10) 0.0010(11) 0.0011(11)
P2 0.0301(16) 0.0183(14) 0.0169(13) 0.0032(11) 0.0025(12) -0.0017(12)
O1 0.030(4) 0.019(4) 0.024(4) 0.007(3) 0.003(3) 0.006(3)
O2 0.036(5) 0.018(4) 0.020(4) 0.003(3) 0.001(4) -0.002(3)
O3 0.038(5) 0.018(4) 0.024(4) 0.008(3) 0.008(4) 0.002(4)
O4 0.030(4) 0.019(4) 0.021(4) 0.004(3) 0.004(3) -0.007(3)
O5 0.033(5) 0.023(4) 0.019(4) 0.000(3) 0.001(3) -0.006(4)
O6 0.030(5) 0.022(4) 0.027(4) 0.007(3) 0.003(4) 0.002(3)
N1 0.031(5) 0.012(4) 0.029(5) 0.002(4) 0.005(4) 0.002(4)
N2 0.034(6) 0.031(6) 0.022(5) 0.008(4) 0.002(4) 0.003(5)
C1 0.026(6) 0.015(5) 0.026(6) 0.005(4) 0.007(5) 0.003(4)
C2 0.041(7) 0.017(5) 0.027(6) 0.004(5) 0.010(5) 0.001(5)
C3 0.032(7) 0.025(6) 0.026(6) 0.002(5) 0.006(5) 0.000(5)
C4 0.051(8) 0.021(6) 0.022(6) 0.004(5) 0.010(6) 0.003(5)
C5 0.048(8) 0.022(6) 0.028(6) 0.007(5) 0.012(6) 0.002(6)
C6 0.032(7) 0.031(6) 0.018(5) 0.006(5) 0.008(5) -0.001(5)
C7 0.052(9) 0.026(6) 0.019(6) 0.002(5) -0.003(6) -0.004(6)
C8 0.045(8) 0.025(6) 0.025(6) 0.005(5) 0.004(6) 0.012(6)
C9 0.047(8) 0.031(7) 0.020(6) 0.003(5) -0.002(5) -0.004(6)
C10 0.046(8) 0.025(6) 0.025(6) 0.009(5) -0.002(6) -0.016(6)

loop_
_atom_type_symbol
_atom_type_description
_atom_type_scat_dispersion_real
_atom_type_scat_dispersion_imag
_atom_type_scat_source
C C 0.0033 0.0016 'International Tables Vol C Tables 4.2.6.8 and 6.1.1.4'
H H 0.0000 0.0000 'International Tables Vol C Tables 4.2.6.8 and 6.1.1.4'
N N 0.0061 0.0033 'International Tables Vol C Tables 4.2.6.8 and 6.1.1.4'
O O 0.0106 0.0060 'International Tables Vol C Tables 4.2.6.8 and 6.1.1.4'
P P 0.1023 0.0942 'International Tables Vol C Tables 4.2.6.8 and 6.1.1.4'
Cu Cu 0.3201 1.2651 'International Tables Vol C Tables 4.2.6.8 and 6.1.1.4'

loop_
_geom_angle_atom_site_label_1
_geom_angle_atom_site_label_2
_geom_angle_atom_site_label_3
_geom_angle
_geom_angle_site_symmetry_1
_geom_angle_site_symmetry_3
_geom_angle_publ_flag
O1 Cu1 O5 86.8(4) . 2_556 ?
O1 Cu1 N1 167.6(4) . 1_565 ?
O5 Cu1 N1 92.0(4) 2_556 1_565 ?
O1 Cu1 O4 89.9(3) . . ?
O5 Cu1 O4 165.0(4) 2_556 . ?
N1 Cu1 O4 94.4(4) 1_565 . ?
O2 Cu2 O3 92.5(4) 2_656 . ?
O2 Cu2 N2 90.8(4) 2_656 1_554 ?
O3 Cu2 N2 164.4(4) . 1_554 ?
O2 Cu2 O6 146.9(4) 2_656 2_556 ?
O3 Cu2 O6 95.9(4) . 2_556 ?
N2 Cu2 O6 89.6(4) 1_554 2_556 ?
O2 P1 O1 113.7(5) . . ?
O2 P1 O3 111.8(5) . . ?
O1 P1 O3 113.8(5) . . ?
O2 P1 C1 103.6(5) . . ?
O1 P1 C1 106.2(5) . . ?
O3 P1 C1 106.8(5) . . ?
O5 P2 O4 117.5(5) . . ?
O5 P2 O6 109.8(5) . . ?
O4 P2 O6 111.7(5) . . ?
O5 P2 C6 103.9(5) . . ?
O4 P2 C6 106.3(5) . . ?
O6 P2 C6 106.6(5) . . ?
P1 O1 Cu1 125.5(5) . . ?
P1 O2 Cu2 129.1(5) . 2_656 ?
P1 O3 Cu2 125.3(6) . . ?
P2 O4 Cu1 122.5(5) . . ?
P2 O5 Cu1 124.5(5) . 2_556 ?
P2 O6 Cu2 108.9(5) . 2_556 ?
C3 N1 C4 118.9(11) . . ?
C3 N1 Cu1 119.7(8) . 1_545 ?
C4 N1 Cu1 121.3(9) . 1_545 ?
C9 N2 C8 118.0(11) . . ?
C9 N2 Cu2 123.0(9) . 1_556 ?
C8 N2 Cu2 118.0(9) . 1_556 ?
C5 C1 C2 117.2(11) . . ?
C5 C1 P1 121.3(9) . . ?
C2 C1 P1 121.3(9) . . ?
C3 C2 C1 118.8(11) . . ?
N1 C3 C2 122.7(12) . . ?
N1 C4 C5 121.3(12) . . ?
C4 C5 C1 121.0(12) . . ?
C7 C6 C10 116.2(11) . . ?
C7 C6 P2 120.5(9) . . ?
C10 C6 P2 123.0(10) . . ?
C6 C7 C8 120.3(12) . . ?
N2 C8 C7 122.5(12) . . ?
N2 C9 C10 122.3(12) . . ?
C9 C10 C6 120.6(12) . . ?

loop_
_geom_bond_atom_site_label_1
_geom_bond_atom_site_label_2
_geom_bond_distance
_geom_bond_site_symmetry_2
_geom_bond_publ_flag
Cu1 O1 1.953(8) . ?
Cu1 O5 1.959(8) 2_556 ?
Cu1 N1 1.989(10) 1_565 ?
Cu1 O4 1.991(8) . ?
Cu2 O2 1.918(8) 2_656 ?
Cu2 O3 1.959(8) . ?
Cu2 N2 2.011(10) 1_554 ?
Cu2 O6 2.015(9) 2_556 ?
P1 O2 1.520(9) . ?
P1 O1 1.533(9) . ?
P1 O3 1.539(9) . ?
P1 C1 1.807(12) . ?
P2 O5 1.520(8) . ?
P2 O4 1.528(9) . ?
P2 O6 1.535(9) . ?
P2 C6 1.822(13) . ?
O2 Cu2 1.918(8) 2_656 ?
O5 Cu1 1.959(8) 2_556 ?
O6 Cu2 2.015(9) 2_556 ?
N1 C3 1.326(16) . ?
N1 C4 1.357(16) . ?
N1 Cu1 1.989(10) 1_545 ?
N2 C9 1.332(17) . ?
N2 C8 1.338(17) . ?
N2 Cu2 2.011(10) 1_556 ?
C1 C5 1.386(17) . ?
C1 C2 1.406(16) . ?
C2 C3 1.403(17) . ?
C4 C5 1.379(17) . ?
C6 C7 1.381(18) . ?
C6 C10 1.397(17) . ?
C7 C8 1.390(17) . ?
C9 C10 1.383(18) . ?
